data_4323981
loop_
_publ_author_name
'Michael Veith'
'Sanjay Mathur'
'Volker Huch'

_publ_section_title
;
 Synthesis and Spectroscopic Characterization of Novel Heterotermetallic
 Isopropoxides: X-ray Crystal Structures of ICd{M2(OPri)9} and
 [{Cd(OPri)3}Ba{M2(OPri)9}]2 (M = Ti, Hf)
;
_journal_name_full 'Inorganic Chemistry'
_journal_page_first 7295
_journal_page_last 7303
_journal_paper_doi 10.1021/ic960116p
_journal_volume 35
_journal_year 1996
_chemical_formula_sum 'C27 H63 Cd Hf2 I O9'
_chemical_formula_weight 1128.05
_chemical_name_systematic
;
 ?
;
_space_group_IT_number 2
_symmetry_cell_setting triclinic
_symmetry_space_group_name_Hall '-P 1'
_symmetry_space_group_name_H-M 'P -1'
_atom_sites_solution_hydrogens geom
_atom_sites_solution_primary direct
_atom_sites_solution_secondary difmap
_audit_creation_method SHELXL
_cell_angle_alpha 95.619(12)
_cell_angle_beta 99.915(11)
_cell_angle_gamma 111.347(11)
_cell_formula_units_Z 2
_cell_length_a 9.825(2)
_cell_length_b 11.428(2)
_cell_length_c 20.619(3)
_cell_measurement_temperature 293(2)
_cell_volume 2091.3(7)
_computing_structure_refinement 'SHELXL-93 (Sheldrick, 1993)'
_computing_structure_solution 'SHELXS-86 (Sheldrick, 1990)'
_diffrn_ambient_temperature 293(2)
_diffrn_radiation_monochromator graphite
_diffrn_radiation_source 'fine-focus sealed tube'
_diffrn_radiation_type MoK\a
_diffrn_radiation_wavelength 0.71073
_diffrn_reflns_av_R_equivalents 0.0000
_diffrn_reflns_av_sigmaI/netI 0.0503
_diffrn_reflns_limit_h_max 11
_diffrn_reflns_limit_h_min -11
_diffrn_reflns_limit_k_max 14
_diffrn_reflns_limit_k_min -14
_diffrn_reflns_limit_l_max 25
_diffrn_reflns_limit_l_min 0
_diffrn_reflns_number 7684
_diffrn_reflns_theta_max 26.16
_diffrn_reflns_theta_min 2.35
_exptl_absorpt_coefficient_mu 6.231
_exptl_absorpt_correction_type empirical
_exptl_crystal_density_diffrn 1.791
_exptl_crystal_F_000 1084
_exptl_crystal_size_max 0.5
_exptl_crystal_size_mid 0.4
_exptl_crystal_size_min 0.2
_refine_diff_density_max 1.816
_refine_diff_density_min -1.146
_refine_diff_density_rms 0.160
_refine_ls_extinction_coef 0.0122(5)
_refine_ls_extinction_expression Fc^*^=kFc[1+0.001xFc^2^\l^3^/sin(2\q)]^-1/4^
_refine_ls_extinction_method SHELXL
_refine_ls_goodness_of_fit_all 1.261
_refine_ls_goodness_of_fit_obs 1.316
_refine_ls_matrix_type full
_refine_ls_number_parameters 362
_refine_ls_number_reflns 7684
_refine_ls_number_restraints 0
_refine_ls_restrained_S_all 1.261
_refine_ls_restrained_S_obs 1.316
_refine_ls_R_factor_all 0.0605
_refine_ls_R_factor_obs 0.0531
_refine_ls_shift/esd_max -0.027
_refine_ls_shift/esd_mean 0.001
_refine_ls_structure_factor_coef Fsqd
_refine_ls_weighting_details 'w=1/[\s^2^(Fo^2^)+(0.0560P)^2^+3.2511P] where P=(Fo^2^+2Fc^2^)/3'
_refine_ls_weighting_scheme calc
_refine_ls_wR_factor_all 0.1445
_refine_ls_wR_factor_obs 0.1380
_reflns_number_observed 6481
_reflns_number_total 7684
_reflns_observed_criterion >2sigma(I)
_cod_data_source_file ic960116p_2.cif
_cod_data_source_block compound_2
_cod_depositor_comments
;
The following automatic conversions were performed:

'_refine_ls_weighting_scheme' value 'calc
w=1/[\s^2^(Fo^2^)+(0.0560P)^2^+3.2511P] where P=(Fo^2^+2Fc^2^)/3' was
changed to 'calc'. New tag '_refine_ls_weighting_details' was
created. The value of the new tag was set to
'w=1/[\s^2^(Fo^2^)+(0.0560P)^2^+3.2511P] where P=(Fo^2^+2Fc^2^)/3'.

Automatic conversion script
Id: cif_fix_values 3143 2015-03-26 13:38:13Z robertas 
;
_cod_original_cell_volume 2091.3(6)
_cod_database_code 4323981

loop_
_symmetry_equiv_pos_as_xyz
'x, y, z'
'-x, -y, -z'

loop_
_atom_site_aniso_label
_atom_site_aniso_U_11
_atom_site_aniso_U_22
_atom_site_aniso_U_33
_atom_site_aniso_U_23
_atom_site_aniso_U_13
_atom_site_aniso_U_12
Hf1 0.0665(3) 0.0621(2) 0.0706(2) 0.0159(2) 0.0228(2) 0.0261(2)
Hf2 0.0600(3) 0.0743(3) 0.0636(2) 0.0123(2) 0.0129(2) 0.0253(2)
Cd 0.0577(4) 0.0715(4) 0.0822(4) 0.0088(3) 0.0118(3) 0.0144(3)
I 0.0955(6) 0.1090(7) 0.1407(8) 0.0184(6) -0.0121(5) -0.0168(5)
O1 0.060(3) 0.074(3) 0.066(3) 0.010(2) 0.019(2) 0.036(3)
O2 0.060(3) 0.060(3) 0.070(3) 0.009(2) 0.018(2) 0.028(2)
O3 0.048(3) 0.081(4) 0.086(4) 0.011(3) 0.015(3) 0.010(3)
O4 0.071(4) 0.087(4) 0.066(3) 0.015(3) 0.007(3) 0.030(3)
O5 0.076(4) 0.080(4) 0.090(4) 0.032(3) 0.028(3) 0.023(3)
O6 0.134(7) 0.076(4) 0.110(5) 0.030(4) 0.040(5) 0.050(5)
O7 0.071(4) 0.097(5) 0.106(5) 0.027(4) 0.037(4) 0.030(4)
O8 0.057(5) 0.085(6) 0.062(4) 0.019(4) 0.004(3) 0.039(4)
O9 0.079(6) 0.075(5) 0.048(4) 0.007(3) 0.014(3) 0.037(4)
C1 0.094(8) 0.101(8) 0.123(9) 0.005(7) 0.039(7) 0.057(7)
C2 0.137(12) 0.115(10) 0.123(10) -0.011(8) 0.037(8) 0.073(9)
C3 0.089(10) 0.147(14) 0.242(21) 0.042(13) 0.082(11) 0.046(9)
C4 0.092(8) 0.100(8) 0.107(7) 0.007(6) 0.037(6) 0.062(6)
C5 0.088(9) 0.141(12) 0.160(12) 0.034(9) 0.048(8) 0.080(8)
C6 0.137(11) 0.091(8) 0.110(8) -0.012(6) 0.025(7) 0.058(8)
C7 0.066(8) 0.134(12) 0.190(16) -0.036(11) 0.042(8) -0.048(8)
C8 0.141(17) 0.164(18) 0.280(30) -0.113(20) 0.004(17) -0.003(14)
C9 0.085(12) 0.150(17) 0.383(38) -0.081(20) 0.067(16) -0.018(11)
C10 0.080(7) 0.144(11) 0.085(7) 0.018(7) 0.007(5) 0.051(7)
C11 0.117(11) 0.193(17) 0.090(8) -0.012(9) 0.009(7) 0.063(11)
C12 0.139(14) 0.204(18) 0.132(12) -0.003(12) -0.020(10) 0.115(14)
C13 0.096(8) 0.090(7) 0.113(8) 0.041(6) 0.042(6) 0.036(6)
C14 0.155(14) 0.076(8) 0.147(12) 0.023(8) 0.033(10) 0.040(8)
C15 0.142(13) 0.125(12) 0.142(12) 0.044(10) 0.070(10) 0.040(10)
C16 0.306(34) 0.338(35) 0.323(34) 0.251(31) 0.190(28) 0.270(32)
C17 0.338(42) 0.238(29) 0.397(48) 0.199(33) 0.205(38) 0.206(31)
C18 0.211(26) 0.154(20) 0.377(42) 0.085(23) 0.072(25) 0.117(19)
C19 0.181(17) 0.185(18) 0.119(12) 0.032(12) 0.094(12) -0.005(14)
C20 0.265(27) 0.176(19) 0.117(13) -0.012(12) 0.092(16) -0.001(18)
C21 0.554(71) 0.187(26) 0.381(50) -0.075(28) 0.376(55) -0.100(35)
C22 0.154(15) 0.182(18) 0.162(15) 0.053(14) -0.033(12) 0.091(14)
C23 0.213(23) 0.288(31) 0.182(20) -0.029(20) -0.100(19) 0.138(23)
C24 0.144(18) 0.194(23) 0.447(49) 0.170(29) 0.017(23) 0.083(17)
C25 0.149(14) 0.199(18) 0.073(7) -0.021(9) 0.030(8) 0.044(13)
C26 0.136(16) 0.367(37) 0.100(11) -0.053(16) 0.009(10) 0.026(19)
C27 0.202(21) 0.276(28) 0.114(12) 0.041(15) 0.080(14) 0.099(20)

loop_
_atom_site_label
_atom_site_type_symbol
_atom_site_fract_x
_atom_site_fract_y
_atom_site_fract_z
_atom_site_U_iso_or_equiv
_atom_site_thermal_displace_type
_atom_site_occupancy
_atom_site_calc_flag
_atom_site_refinement_flags
_atom_site_disorder_group
Hf1 Hf 0.42722(4) 0.67543(3) 0.31314(2) 0.0648(2) Uani 1 d . .
Hf2 Hf 0.40283(4) 0.78901(4) 0.17216(2) 0.0663(2) Uani 1 d . .
Cd Cd 0.69234(8) 0.94173(7) 0.29831(4) 0.0745(2) Uani 1 d . .
I I 0.94634(11) 1.13865(10) 0.34718(6) 0.1368(4) Uani 1 d . .
O1 O 0.5725(6) 0.7364(6) 0.2378(3) 0.0633(13) Uani 1 d . .
O2 O 0.4322(6) 0.8609(5) 0.2819(3) 0.0614(13) Uani 1 d . .
O3 O 0.2780(6) 0.6286(6) 0.2151(3) 0.076(2) Uani 1 d . .
O4 O 0.6267(7) 0.8021(6) 0.3718(3) 0.076(2) Uani 1 d . .
O5 O 0.5878(7) 0.9531(6) 0.1883(3) 0.082(2) Uani 1 d . .
O6 O 0.4548(10) 0.5189(7) 0.3184(4) 0.101(2) Uani 1 d . .
O7 O 0.2910(8) 0.6618(7) 0.3713(4) 0.089(2) Uani 1 d . .
O8 C 0.2490(9) 0.8484(9) 0.1402(4) 0.066(2) Uani 1 d . .
O9 C 0.4108(10) 0.7044(9) 0.0884(4) 0.065(2) Uani 1 d . .
C1 C 0.6724(14) 0.6741(12) 0.2218(7) 0.099(3) Uani 1 d . .
C2 C 0.5829(19) 0.5444(14) 0.1773(8) 0.120(5) Uani 1 d . .
C3 C 0.7890(18) 0.7546(17) 0.1935(11) 0.153(7) Uani 1 d . .
C4 C 0.3698(13) 0.9509(11) 0.3040(6) 0.091(3) Uani 1 d . .
C5 C 0.2021(16) 0.8824(15) 0.2978(8) 0.117(4) Uani 1 d . .
C6 C 0.4572(17) 1.0212(12) 0.3726(7) 0.111(4) Uani 1 d . .
C7 C 0.1412(15) 0.5230(17) 0.1870(10) 0.158(8) Uani 1 d . .
C8 C 0.1495(25) 0.4270(23) 0.1464(15) 0.230(14) Uani 1 d . .
C9 C 0.0310(20) 0.5115(21) 0.2149(16) 0.232(14) Uani 1 d . .
C10 C 0.7070(14) 0.7952(15) 0.4374(6) 0.103(4) Uani 1 d . .
C11 C 0.7308(18) 0.9127(19) 0.4851(7) 0.137(6) Uani 1 d . .
C12 C 0.8519(20) 0.7873(19) 0.4289(8) 0.153(7) Uani 1 d . .
C13 C 0.6322(14) 1.0496(12) 0.1473(6) 0.096(3) Uani 1 d . .
C14 C 0.6390(20) 1.1794(13) 0.1875(8) 0.127(5) Uani 1 d . .
C15 C 0.7808(20) 1.0659(16) 0.1338(8) 0.133(5) Uani 1 d . .
C16 C 0.4426(36) 0.3834(31) 0.3241(16) 0.250(17) Uani 1 d . .
C17 C 0.3956(41) 0.3639(30) 0.3844(21) 0.270(18) Uani 1 d . .
C18 C 0.6088(34) 0.4040(24) 0.3412(18) 0.230(13) Uani 1 d . .
C19 C 0.2013(23) 0.6400(22) 0.4178(9) 0.175(9) Uani 1 d . .
C20 C 0.2592(31) 0.7297(23) 0.4772(10) 0.208(12) Uani 1 d . .
C21 C 0.1126(55) 0.5280(30) 0.4147(20) 0.419(40) Uani 1 d . .
C22 C 0.1363(21) 0.8896(21) 0.1103(10) 0.166(8) Uani 1 d . .
C23 C 0.0444(30) 0.8032(28) 0.0519(13) 0.240(14) Uani 1 d . .
C24 C 0.1873(27) 1.0220(27) 0.1097(20) 0.255(18) Uani 1 d . .
C25 C 0.4147(21) 0.6557(20) 0.0242(7) 0.150(7) Uani 1 d . .
C26 C 0.2757(24) 0.5961(31) -0.0160(9) 0.231(14) Uani 1 d . .
C27 C 0.5398(28) 0.7369(27) -0.0002(10) 0.189(9) Uani 1 d . .

loop_
_atom_type_symbol
_atom_type_description
_atom_type_scat_dispersion_real
_atom_type_scat_dispersion_imag
_atom_type_scat_source
C C 0.0033 0.0016 'International Tables Vol C Tables 4.2.6.8 and 6.1.1.4'
H H 0.0000 0.0000 'International Tables Vol C Tables 4.2.6.8 and 6.1.1.4'
O O 0.0106 0.0060 'International Tables Vol C Tables 4.2.6.8 and 6.1.1.4'
Cd Cd -0.8075 1.2024 'International Tables Vol C Tables 4.2.6.8 and 6.1.1.4'
I I -0.4742 1.8119 'International Tables Vol C Tables 4.2.6.8 and 6.1.1.4'
Hf Hf -0.5830 6.1852 'International Tables Vol C Tables 4.2.6.8 and 6.1.1.4'

loop_
_geom_angle_atom_site_label_1
_geom_angle_atom_site_label_2
_geom_angle_atom_site_label_3
_geom_angle
_geom_angle_site_symmetry_1
_geom_angle_site_symmetry_3
_geom_angle_publ_flag
O6 Hf1 O7 99.8(3) . . ?
O6 Hf1 O4 100.2(3) . . ?
O7 Hf1 O4 102.6(3) . . ?
O6 Hf1 O3 100.9(3) . . ?
O7 Hf1 O3 101.8(3) . . ?
O4 Hf1 O3 144.2(2) . . ?
O6 Hf1 O2 162.6(3) . . ?
O7 Hf1 O2 97.3(3) . . ?
O4 Hf1 O2 78.8(2) . . ?
O3 Hf1 O2 72.5(2) . . ?
O6 Hf1 O1 95.3(3) . . ?
O7 Hf1 O1 164.6(3) . . ?
O4 Hf1 O1 77.0(2) . . ?
O3 Hf1 O1 72.5(2) . . ?
O2 Hf1 O1 67.5(2) . . ?
O8 Hf2 O9 99.0(4) . . ?
O8 Hf2 O5 100.7(3) . . ?
O9 Hf2 O5 101.4(3) . . ?
O8 Hf2 O3 100.6(3) . . ?
O9 Hf2 O3 101.5(3) . . ?
O5 Hf2 O3 145.6(2) . . ?
O8 Hf2 O1 163.9(3) . . ?
O9 Hf2 O1 96.9(3) . . ?
O5 Hf2 O1 79.1(2) . . ?
O3 Hf2 O1 73.0(2) . . ?
O8 Hf2 O2 96.2(3) . . ?
O9 Hf2 O2 164.6(3) . . ?
O5 Hf2 O2 78.6(2) . . ?
O3 Hf2 O2 72.6(2) . . ?
O1 Hf2 O2 67.9(2) . . ?
O4 Cd O1 71.4(2) . . ?
O4 Cd O2 72.4(2) . . ?
O1 Cd O2 65.8(2) . . ?
O4 Cd O5 135.8(2) . . ?
O1 Cd O5 71.6(2) . . ?
O2 Cd O5 71.0(2) . . ?
O4 Cd I 113.5(2) . . ?
O1 Cd I 147.53(14) . . ?
O2 Cd I 146.62(14) . . ?
O5 Cd I 110.7(2) . . ?
C1 O1 Hf2 131.8(6) . . ?
C1 O1 Hf1 122.5(6) . . ?
Hf2 O1 Hf1 93.6(2) . . ?
C1 O1 Cd 115.1(6) . . ?
Hf2 O1 Cd 92.2(2) . . ?
Hf1 O1 Cd 91.5(2) . . ?
C4 O2 Hf2 121.8(6) . . ?
C4 O2 Hf1 132.3(6) . . ?
Hf2 O2 Hf1 93.9(2) . . ?
C4 O2 Cd 115.4(6) . . ?
Hf2 O2 Cd 91.7(2) . . ?
Hf1 O2 Cd 91.6(2) . . ?
C7 O3 Hf2 130.4(10) . . ?
C7 O3 Hf1 130.4(10) . . ?
Hf2 O3 Hf1 99.1(2) . . ?
C10 O4 Hf1 129.4(7) . . ?
C10 O4 Cd 132.1(7) . . ?
Hf1 O4 Cd 98.1(2) . . ?
C13 O5 Hf2 130.8(7) . . ?
C13 O5 Cd 132.1(7) . . ?
Hf2 O5 Cd 97.0(2) . . ?
C16 O6 Hf1 167.9(12) . . ?
C19 O7 Hf1 171.5(12) . . ?
C22 O8 Hf2 174.7(11) . . ?
C25 O9 Hf2 172.9(11) . . ?
C3 C1 O1 111.8(11) . . ?
C3 C1 C2 112.3(13) . . ?
O1 C1 C2 110.7(10) . . ?
O2 C4 C6 109.0(9) . . ?
O2 C4 C5 109.9(10) . . ?
C6 C4 C5 115.0(11) . . ?
C9 C7 C8 124.0(17) . . ?
C9 C7 O3 117.0(16) . . ?
C8 C7 O3 116.4(16) . . ?
O4 C10 C12 107.6(11) . . ?
O4 C10 C11 107.7(11) . . ?
C12 C10 C11 112.2(13) . . ?
O5 C13 C15 110.2(10) . . ?
O5 C13 C14 107.3(10) . . ?
C15 C13 C14 110.5(12) . . ?
C17 C16 O6 103.5(22) . . ?
C17 C16 C18 104.4(28) . . ?
O6 C16 C18 100.7(23) . . ?
C21 C19 O7 117.1(21) . . ?
C21 C19 C20 122.7(20) . . ?
O7 C19 C20 115.0(16) . . ?
C23 C22 C24 119.4(22) . . ?
C23 C22 O8 110.5(18) . . ?
C24 C22 O8 114.4(17) . . ?
C26 C25 O9 112.2(16) . . ?
C26 C25 C27 121.6(18) . . ?
O9 C25 C27 113.6(15) . . ?

loop_
_geom_bond_atom_site_label_1
_geom_bond_atom_site_label_2
_geom_bond_distance
_geom_bond_site_symmetry_2
_geom_bond_publ_flag
Hf1 O6 1.915(7) . ?
Hf1 O7 1.922(7) . ?
Hf1 O4 2.043(6) . ?
Hf1 O3 2.173(6) . ?
Hf1 O2 2.261(5) . ?
Hf1 O1 2.277(5) . ?
Hf2 O8 1.916(8) . ?
Hf2 O9 1.923(8) . ?
Hf2 O5 2.030(7) . ?
Hf2 O3 2.168(6) . ?
Hf2 O1 2.255(5) . ?
Hf2 O2 2.261(5) . ?
Cd O4 2.306(6) . ?
Cd O1 2.315(6) . ?
Cd O2 2.329(6) . ?
Cd O5 2.361(7) . ?
Cd I 2.6284(12) . ?
O1 C1 1.468(11) . ?
O2 C4 1.452(10) . ?
O3 C7 1.419(12) . ?
O4 C10 1.469(12) . ?
O5 C13 1.441(12) . ?
O6 C16 1.53(2) . ?
O7 C19 1.39(2) . ?
O8 C22 1.42(2) . ?
O9 C25 1.398(14) . ?
C1 C3 1.44(2) . ?
C1 C2 1.52(2) . ?
C4 C6 1.50(2) . ?
C4 C5 1.52(2) . ?
C7 C9 1.28(3) . ?
C7 C8 1.35(3) . ?
C10 C12 1.50(2) . ?
C10 C11 1.50(2) . ?
C13 C15 1.48(2) . ?
C13 C14 1.60(2) . ?
C16 C17 1.41(4) . ?
C16 C18 1.53(4) . ?
C19 C21 1.25(3) . ?
C19 C20 1.40(3) . ?
C22 C23 1.41(3) . ?
C22 C24 1.41(3) . ?
C25 C26 1.36(2) . ?
C25 C27 1.45(3) . ?
